data_2200123
loop_
_publ_author_name
'Yahyi, Abderrahmane'
'Et-touhami, Abdelkader'
'Zidane, Ismail'
'Benchat, Nour-eddine'
'El-Bali, Brahim'
'Bolte, Michael'

_publ_section_title
;
 Di-<i>n</i>-butylbis(thiophene-2-carboxylato-<i>O</i>,<i>O</i>')tin(IV)
;
_journal_issue 2
_journal_name_full 'Acta Crystallographica Section E'
_journal_page_first m65
_journal_page_last m66
_journal_paper_doi 10.1107/S160053680100126X
_journal_volume 57
_journal_year 2001
_chemical_formula_iupac '[Sn (C4 H9)2 (C5 H3 O2 S1)2]'
_chemical_formula_moiety 'C18 H24 O4 S2 Sn'
_chemical_formula_sum 'C18 H24 O4 S2 Sn'
_chemical_formula_weight 487.18
_chemical_name_systematic
;
 ?
;
_space_group_IT_number 14
_symmetry_cell_setting monoclinic
_symmetry_space_group_name_Hall '-P 2ybc'
_symmetry_space_group_name_H-M 'P 1 21/c 1'
_audit_creation_method SHELXL-97
_cell_angle_alpha 90.00
_cell_angle_beta 94.051(6)
_cell_angle_gamma 90.00
_cell_formula_units_Z 8
_cell_length_a 18.238(2)
_cell_length_b 21.984(3)
_cell_length_c 10.5860(10)
_cell_measurement_reflns_used 507
_cell_measurement_temperature 173(2)
_cell_measurement_theta_max 25
_cell_measurement_theta_min 2
_cell_volume 4233.8(8)
_computing_cell_refinement SMART
_computing_data_collection 'SMART (Siemens, 1995)'
_computing_data_reduction 'SAINT (Siemens, 1995)'
_computing_molecular_graphics 'XP in SHELXTL-Plus (Sheldrick, 1991)'
_computing_publication_material SHELXL97
_computing_structure_refinement 'SHELXL97 (Sheldrick, 1997)'
_computing_structure_solution 'SHELXS97 (Sheldrick, 1990)'
_diffrn_ambient_temperature 173(2)
_diffrn_measured_fraction_theta_full .905
_diffrn_measured_fraction_theta_max .905
_diffrn_measurement_device_type 'Siemens CCD three-circle'
_diffrn_measurement_method \w
_diffrn_radiation_monochromator graphite
_diffrn_radiation_source 'fine-focus sealed tube'
_diffrn_radiation_type MoK\a
_diffrn_radiation_wavelength .71073
_diffrn_reflns_av_R_equivalents .023
_diffrn_reflns_av_sigmaI/netI .0139
_diffrn_reflns_limit_h_max 22
_diffrn_reflns_limit_h_min -24
_diffrn_reflns_limit_k_max 30
_diffrn_reflns_limit_k_min -30
_diffrn_reflns_limit_l_max 14
_diffrn_reflns_limit_l_min -13
_diffrn_reflns_number 76863
_diffrn_reflns_theta_full 29.72
_diffrn_reflns_theta_max 29.72
_diffrn_reflns_theta_min 1.45
_diffrn_standards_decay_% 0
_diffrn_standards_interval_time 1000
_diffrn_standards_number 123
_exptl_absorpt_coefficient_mu 1.422
_exptl_absorpt_correction_T_max .764
_exptl_absorpt_correction_T_min .537
_exptl_absorpt_correction_type empirical
_exptl_absorpt_process_details '(SADABS; Sheldrick, 1996)'
_exptl_crystal_colour colourless
_exptl_crystal_density_diffrn 1.529
_exptl_crystal_density_method 'not measured'
_exptl_crystal_description plate
_exptl_crystal_F_000 1968
_exptl_crystal_size_max .50
_exptl_crystal_size_mid .40
_exptl_crystal_size_min .20
_refine_diff_density_max .395
_refine_diff_density_min -.777
_refine_ls_extinction_method none
_refine_ls_goodness_of_fit_ref 1.132
_refine_ls_hydrogen_treatment constr
_refine_ls_matrix_type full
_refine_ls_number_parameters 455
_refine_ls_number_reflns 10902
_refine_ls_number_restraints 0
_refine_ls_restrained_S_all 1.132
_refine_ls_R_factor_all .031
_refine_ls_R_factor_gt .024
_refine_ls_shift/su_max .005
_refine_ls_shift/su_mean .000
_refine_ls_structure_factor_coef Fsqd
_refine_ls_weighting_details 'calc w = 1/[\s^2^(Fo^2^)+(0.0258P)^2^+2.4763P] where P = (Fo^2^+2Fc^2^)/3'
_refine_ls_weighting_scheme calc
_refine_ls_wR_factor_ref .061
_reflns_number_gt 9631
_reflns_number_total 10902
_reflns_threshold_expression I>2\s(I)
_cod_data_source_file cf6038.cif
_cod_data_source_block I
_cod_depositor_comments
;
The following automatic conversions were performed:
'_symmetry_cell_setting' value 'Monoclinic' changed to 'monoclinic'
according to '/home/saulius/struct/CIF-dictionaries/cif_core.dic'
dictionary named 'cif_core.dic' version 2.4.1 from 2010-06-29.

Automatic conversion script
Id: cif_fix_enum 1527 2010-12-29 10:47:43Z saulius 

The following automatic conversions were performed:

'_symmetry_cell_setting' value 'Monoclinic' changed to 'monoclinic'
according to /home/saulius/struct/CIF-dictionaries/cif_core.dic
dictionary named 'cif_core.dic' version 2.4.1 from 2010-06-29.

Automatic conversion script
Id: cif_fix_values 1715 2011-07-08 13:25:40Z adriana 
;
_cod_original_sg_symbol_H-M 'P 21/c'
_cod_database_code 2200123
_cod_database_fobs_code 2200123

loop_
_symmetry_equiv_pos_as_xyz
'x, y, z'
'-x, y+1/2, -z+1/2'
'-x, -y, -z'
'x, -y-1/2, z-1/2'

loop_
_atom_site_label
_atom_site_fract_x
_atom_site_fract_y
_atom_site_fract_z
_atom_site_U_iso_or_equiv
_atom_site_adp_type
_atom_site_calc_flag
_atom_site_refinement_flags
_atom_site_occupancy
_atom_site_disorder_assembly
_atom_site_disorder_group
_atom_site_type_symbol
Sn1 .501346(7) .549230(5) .697233(11) .02574(4) Uani d . 1 . . Sn
C1 .55128(12) .61700(9) .58945(19) .0357(4) Uani d . 1 . . C
H1A .5796 .5967 .5250 .043 Uiso calc R 1 . . H
H1B .5121 .6413 .5440 .043 Uiso calc R 1 . . H
C2 .60231(13) .65987(10) .6663(2) .0434(5) Uani d . 1 . . C
H2A .5758 .6774 .7361 .052 Uiso calc R 1 . . H
H2B .6448 .6365 .7043 .052 Uiso calc R 1 . . H
C3 .63022(16) .71117(12) .5863(3) .0624(8) Uani d . 1 . . C
H3A .5877 .7347 .5489 .075 Uiso calc R 1 . . H
H3B .6563 .6936 .5159 .075 Uiso calc R 1 . . H
C4 .6820(2) .75408(17) .6622(5) .1042(15) Uani d . 1 . . C
H4A .6980 .7864 .6068 .156 Uiso calc R 1 . . H
H4B .7250 .7313 .6973 .156 Uiso calc R 1 . . H
H4C .6564 .7721 .7315 .156 Uiso calc R 1 . . H
C5 .40527(11) .49600(9) .71251(18) .0314(4) Uani d . 1 . . C
H5A .3661 .5117 .6516 .038 Uiso calc R 1 . . H
H5B .4159 .4537 .6878 .038 Uiso calc R 1 . . H
C6 .37637(11) .49528(9) .84445(18) .0306(4) Uani d . 1 . . C
H6A .4167 .4832 .9069 .037 Uiso calc R 1 . . H
H6B .3607 .5369 .8661 .037 Uiso calc R 1 . . H
C7 .31183(12) .45182(10) .8547(2) .0375(4) Uani d . 1 . . C
H7A .2716 .4635 .7916 .045 Uiso calc R 1 . . H
H7B .3276 .4101 .8344 .045 Uiso calc R 1 . . H
C8 .28321(15) .45226(13) .9853(2) .0549(6) Uani d . 1 . . C
H8A .2421 .4237 .9877 .082 Uiso calc R 1 . . H
H8B .2664 .4933 1.0050 .082 Uiso calc R 1 . . H
H8C .3226 .4401 1.0480 .082 Uiso calc R 1 . . H
C11 .46916(10) .62570(8) .88453(17) .0278(4) Uani d . 1 A . C
O11 .51788(7) .58315(6) .88488(12) .0302(3) Uani d . 1 . . O
O12 .42940(8) .63754(6) .78720(13) .0328(3) Uani d . 1 . . O
C12 .46302(11) .65913(8) 1.00314(18) .0302(4) Uani d . 1 . . C
S13 .40735(5) .71787(3) 1.01286(8) .0433(2) Uani d P .644(3) A 1 S
C13 .40735(5) .71787(3) 1.01286(8) .0433(2) Uani d P .356(3) A 2 C
H13 .3745 .7375 .9523 .052 Uiso calc PR .356(3) A 2 H
C14 .42816(16) .73016(11) 1.1604(3) .0594(7) Uani d . 1 . . C
H14 .4069 .7622 1.2057 .071 Uiso calc R 1 A 1 H
C15 .47784(17) .69185(14) 1.2145(2) .0582(7) Uani d . 1 A . C
H15 .4935 .6945 1.3018 .070 Uiso calc R 1 B 1 H
C16 .50737(7) .64471(5) 1.13063(10) .0449(4) Uani d P .644(3) A 1 C
H16 .5434 .6142 1.1497 .054 Uiso calc PR .644(3) A 1 H
S16 .50737(7) .64471(5) 1.13063(10) .0449(4) Uani d P .356(3) A 2 S
C21 .59713(10) .45790(8) .66479(18) .0286(4) Uani d . 1 C . C
O21 .58977(8) .49180(6) .76250(13) .0340(3) Uani d . 1 . . O
O22 .55689(8) .46560(6) .56619(13) .0356(3) Uani d . 1 . . O
C22 .65352(10) .41046(9) .67363(19) .0307(4) Uani d . 1 . . C
S23 .70905(4) .40042(3) .80543(7) .0449(2) Uani d P .810(3) C 1 S
C23 .70905(4) .40042(3) .80543(7) .0449(2) Uani d P .190(3) C 2 C
H23 .7139 .4205 .8850 .054 Uiso calc PR .190(3) C 2 H
C24 .75216(14) .34224(12) .7443(3) .0581(7) Uani d . 1 . . C
H24 .7907 .3204 .7893 .070 Uiso calc R 1 C 1 H
C25 .72720(13) .32879(11) .6244(3) .0525(6) Uani d . 1 C . C
H25 .7473 .2966 .5777 .063 Uiso calc R 1 D 1 H
C26 .66775(8) .36677(7) .57191(14) .0429(5) Uani d P .810(3) C 1 C
H26 .6432 .3642 .4899 .051 Uiso calc PR .810(3) C 1 H
S26 .66775(8) .36677(7) .57191(14) .0429(5) Uani d P .190(3) C 2 S
Sn1A .029665(7) .565324(6) .163891(13) .03255(4) Uani d . 1 . . Sn
C1A -.07450(12) .60125(11) .1006(2) .0453(5) Uani d . 1 . . C
H1A1 -.0985 .5726 .0385 .054 Uiso calc R 1 . . H
H1A2 -.1054 .6035 .1737 .054 Uiso calc R 1 . . H
C2A -.07283(15) .66212(15) .0414(4) .0878(12) Uani d . 1 . . C
H2A1 -.0415 .6594 -.0310 .105 Uiso calc R 1 . . H
H2A2 -.0481 .6902 .1039 .105 Uiso calc R 1 . . H
C3A -.14330(15) .69036(14) -.0050(4) .0681(8) Uani d . 1 . . C
H3A1 -.1680 .6623 -.0676 .082 Uiso calc R 1 . . H
H3A2 -.1747 .6930 .0673 .082 Uiso calc R 1 . . H
C4A -.1417(2) .75031(19) -.0630(6) .144(3) Uani d . 1 . . C
H4A1 -.1920 .7633 -.0883 .215 Uiso calc R 1 . . H
H4A2 -.1130 .7486 -.1378 .215 Uiso calc R 1 . . H
H4A3 -.1190 .7794 -.0020 .215 Uiso calc R 1 . . H
C5A .09980(12) .49052(10) .2132(2) .0404(5) Uani d . 1 . . C
H5A1 .0699 .4529 .2077 .048 Uiso calc R 1 . . H
H5A2 .1366 .4873 .1491 .048 Uiso calc R 1 . . H
C6A .14039(13) .49262(11) .3428(2) .0466(5) Uani d . 1 . . C
H6A1 .1046 .4902 .4087 .056 Uiso calc R 1 . . H
H6A2 .1669 .5318 .3533 .056 Uiso calc R 1 . . H
C7A .19533(16) .44001(13) .3604(3) .0564(7) Uani d . 1 . . C
H7A1 .1691 .4012 .3428 .068 Uiso calc R 1 . . H
H7A2 .2330 .4443 .2981 .068 Uiso calc R 1 . . H
C8A .2326(2) .43768(18) .4907(4) .0972(14) Uani d . 1 . . C
H8A1 .2665 .4030 .4970 .146 Uiso calc R 1 . . H
H8A2 .1956 .4330 .5528 .146 Uiso calc R 1 . . H
H8A3 .2601 .4754 .5076 .146 Uiso calc R 1 . . H
C11A .02769(11) .61650(10) .39223(19) .0362(4) Uani d . 1 E . C
O11A .06495(8) .63297(6) .29839(13) .0355(3) Uani d . 1 . . O
O12A -.01238(10) .57071(8) .38301(16) .0483(4) Uani d . 1 . . O
C12A .03493(12) .65429(10) .50643(19) .0378(4) Uani d . 1 . . C
S13A .08783(4) .71696(3) .51435(7) .0455(2) Uani d P .760(3) E 1 S
C13A .08783(4) .71696(3) .51435(7) .0455(2) Uani d P .240(3) E 2 C
H13A .1176 .7364 .4562 .055 Uiso calc PR .240(3) E 2 H
C14A .06871(17) .73209(13) .6612(2) .0577(7) Uani d . 1 . . C
H14A .0888 .7659 .7078 .069 Uiso calc R 1 E 1 H
C15A .02224(19) .69224(17) .7086(2) .0711(9) Uani d . 1 E . C
H15A .0091 .6954 .7936 .085 Uiso calc R 1 F 1 H
C16A -.00750(12) .64397(9) .62584(16) .0715(7) Uani d P .760(3) E 1 C
H16A -.0434 .6141 .6412 .086 Uiso calc PR .760(3) E 1 H
S16A -.00750(12) .64397(9) .62584(16) .0715(7) Uani d P .240(3) E 2 S
C21A .10004(11) .58179(9) -.04998(19) .0328(4) Uani d . 1 G . C
O21A .10536(8) .61338(7) .05319(13) .0362(3) Uani d . 1 . . O
O22A .05288(8) .54076(7) -.06439(15) .0413(3) Uani d . 1 . . O
C22A .15133(10) .59471(9) -.14670(19) .0330(4) Uani d . 1 . . C
S23A .21863(3) .64827(3) -.12090(6) .04180(19) Uani d P .904(3) G 1 S
C23A .21863(3) .64827(3) -.12090(6) .04180(19) Uani d P .096(3) G 2 C
H23A .2331 .6747 -.0525 .050 Uiso calc PR .096(3) G 2 H
C24A .24926(13) .63554(13) -.2657(2) .0500(6) Uani d . 1 . . C
H24A .2899 .6565 -.2967 .060 Uiso calc R 1 G 1 H
C25A .21049(14) .59288(12) -.3330(2) .0489(6) Uani d . 1 G . C
H25A .2209 .5816 -.4165 .059 Uiso calc R 1 H 1 H
C26A .15167(11) .56576(11) -.26722(19) .0543(7) Uani d P .904(3) G 1 C
H26A .1193 .5345 -.2985 .065 Uiso calc PR .904(3) G 1 H
S26A .15167(11) .56576(11) -.26722(19) .0543(7) Uani d P .096(3) G 2 S

loop_
_atom_site_aniso_label
_atom_site_aniso_U_11
_atom_site_aniso_U_22
_atom_site_aniso_U_33
_atom_site_aniso_U_12
_atom_site_aniso_U_13
_atom_site_aniso_U_23
Sn1 .03083(7) .02344(6) .02275(6) .00177(5) .00043(4) -.00081(4)
C1 .0463(12) .0294(10) .0324(10) -.0031(8) .0089(8) .0009(8)
C2 .0410(12) .0384(11) .0516(13) -.0084(9) .0099(10) -.0066(10)
C3 .0619(16) .0400(13) .090(2) -.0107(12) .0353(15) -.0032(13)
C4 .078(2) .065(2) .173(4) -.0387(19) .035(3) -.020(2)
C5 .0357(10) .0308(9) .0272(9) -.0038(7) -.0013(7) -.0010(7)
C6 .0335(10) .0274(9) .0309(9) -.0027(7) .0021(7) -.0014(7)
C7 .0365(11) .0371(11) .0385(11) -.0075(8) -.0008(8) -.0019(8)
C8 .0497(14) .0688(17) .0472(14) -.0256(12) .0101(11) -.0021(12)
C11 .0332(9) .0220(8) .0287(9) -.0038(7) .0063(7) -.0003(7)
O11 .0373(7) .0269(6) .0263(6) .0048(5) .0014(5) -.0046(5)
O12 .0386(7) .0272(7) .0325(7) .0009(5) .0008(6) .0023(5)
C12 .0367(10) .0229(8) .0322(9) -.0017(7) .0105(8) -.0024(7)
S13 .0495(5) .0311(4) .0503(5) .0073(3) .0109(3) -.0054(3)
C13 .0495(5) .0311(4) .0503(5) .0073(3) .0109(3) -.0054(3)
C14 .0703(17) .0368(12) .0757(18) -.0063(12) .0369(15) -.0236(12)
C15 .0755(18) .0691(18) .0314(11) -.0183(15) .0132(11) -.0107(11)
C16 .0619(8) .0368(6) .0372(6) .0022(5) .0116(5) -.0058(4)
S16 .0619(8) .0368(6) .0372(6) .0022(5) .0116(5) -.0058(4)
C21 .0300(9) .0246(9) .0313(9) .0002(7) .0035(7) -.0010(7)
O21 .0373(7) .0322(7) .0316(7) .0084(6) -.0039(6) -.0061(5)
O22 .0429(8) .0348(7) .0284(7) .0072(6) -.0026(6) -.0011(5)
C22 .0284(9) .0271(9) .0365(10) .0003(7) .0022(7) .0005(7)
S23 .0462(4) .0408(4) .0456(4) .0116(3) -.0120(3) -.0041(3)
C23 .0462(4) .0408(4) .0456(4) .0116(3) -.0120(3) -.0041(3)
C24 .0419(13) .0422(13) .088(2) .0109(10) -.0114(13) .0051(13)
C25 .0421(13) .0398(13) .0779(18) .0056(10) .0205(12) -.0118(12)
C26 .0455(8) .0404(8) .0442(8) .0057(6) .0126(6) -.0024(6)
S26 .0455(8) .0404(8) .0442(8) .0057(6) .0126(6) -.0024(6)
Sn1A .02985(7) .03253(7) .03535(7) -.00594(5) .00273(5) -.00042(5)
C1A .0316(11) .0509(13) .0532(13) -.0024(9) .0020(9) -.0016(10)
C2A .0365(14) .0596(18) .164(4) -.0089(13) -.0137(18) .039(2)
C3A .0424(14) .0568(17) .104(2) .0032(12) -.0052(14) .0003(16)
C4A .064(2) .080(3) .280(7) -.004(2) -.038(3) .071(4)
C5A .0438(12) .0347(11) .0421(11) -.0014(9) -.0015(9) -.0031(9)
C6A .0466(13) .0453(13) .0461(13) .0032(10) -.0095(10) -.0071(10)
C7A .0564(16) .0546(15) .0560(15) .0120(12) -.0110(12) -.0079(12)
C8A .108(3) .089(3) .086(3) .043(2) -.049(2) -.020(2)
C11A .0346(10) .0390(11) .0352(10) .0021(8) .0042(8) .0051(8)
O11A .0391(8) .0361(7) .0320(7) -.0064(6) .0069(6) -.0028(6)
O12A .0497(9) .0487(9) .0477(9) -.0125(7) .0112(7) .0037(7)
C12A .0365(11) .0433(12) .0337(10) .0093(9) .0039(8) .0049(8)
S13A .0467(4) .0476(4) .0419(4) .0067(3) .0010(3) -.0110(3)
C13A .0467(4) .0476(4) .0419(4) .0067(3) .0010(3) -.0110(3)
C14A .0727(18) .0550(15) .0430(13) .0248(14) -.0130(12) -.0125(11)
C15A .087(2) .099(2) .0282(12) .0326(19) .0104(13) .0042(13)
C16A .0938(15) .0734(12) .0461(9) -.0015(10) -.0046(9) .0101(8)
S16A .0938(15) .0734(12) .0461(9) -.0015(10) -.0046(9) .0101(8)
C21A .0285(9) .0359(10) .0337(10) -.0002(8) .0003(7) -.0001(8)
O21A .0358(7) .0380(8) .0351(7) -.0086(6) .0052(6) -.0039(6)
O22A .0366(8) .0437(8) .0435(8) -.0115(6) .0034(6) -.0056(7)
C22A .0275(9) .0363(10) .0347(10) .0010(7) -.0005(7) .0011(8)
S23A .0353(3) .0528(4) .0372(3) -.0112(2) .0016(2) .0018(2)
C23A .0353(3) .0528(4) .0372(3) -.0112(2) .0016(2) .0018(2)
C24A .0380(12) .0670(16) .0459(13) -.0030(11) .0095(10) .0089(11)
C25A .0487(13) .0594(15) .0394(12) .0071(11) .0095(10) .0016(11)
C26A .0463(11) .0716(15) .0456(11) .0115(9) .0076(8) .0075(9)
S26A .0463(11) .0716(15) .0456(11) .0115(9) .0076(8) .0075(9)

loop_
_atom_type_symbol
_atom_type_description
_atom_type_scat_dispersion_real
_atom_type_scat_dispersion_imag
_atom_type_scat_source
C C .0033 .0016 'International Tables Vol C Tables 4.2.6.8 and 6.1.1.4'
H H .0000 .0000 'International Tables Vol C Tables 4.2.6.8 and 6.1.1.4'
O O .0106 .0060 'International Tables Vol C Tables 4.2.6.8 and 6.1.1.4'
S S .1246 .1234 'International Tables Vol C Tables 4.2.6.8 and 6.1.1.4'
Sn Sn -.6537 1.4246 'International Tables Vol C Tables 4.2.6.8 and 6.1.1.4'

loop_
_geom_angle_atom_site_label_1
_geom_angle_atom_site_label_2
_geom_angle_atom_site_label_3
_geom_angle
C1 Sn1 C5 144.73(8)
C1 Sn1 O11 102.62(7)
C5 Sn1 O11 100.71(6)
C1 Sn1 O21 104.33(7)
C5 Sn1 O21 105.02(7)
O11 Sn1 O21 81.38(5)
C1 Sn1 O22 90.67(7)
C5 Sn1 O22 90.33(6)
O11 Sn1 O22 136.47(5)
O21 Sn1 O22 55.12(5)
C1 Sn1 O12 85.32(7)
C5 Sn1 O12 86.69(6)
O11 Sn1 O12 55.19(5)
O21 Sn1 O12 136.53(5)
O22 Sn1 O12 168.34(4)
C2 C1 Sn1 114.70(14)
C2 C1 H1A 108.6
Sn1 C1 H1A 108.6
C2 C1 H1B 108.6
Sn1 C1 H1B 108.6
H1A C1 H1B 107.6
C3 C2 C1 112.3(2)
C3 C2 H2A 109.1
C1 C2 H2A 109.1
C3 C2 H2B 109.1
C1 C2 H2B 109.1
H2A C2 H2B 107.9
C2 C3 C4 112.7(3)
C2 C3 H3A 109.1
C4 C3 H3A 109.1
C2 C3 H3B 109.1
C4 C3 H3B 109.1
H3A C3 H3B 107.8
C3 C4 H4A 109.5
C3 C4 H4B 109.5
H4A C4 H4B 109.5
C3 C4 H4C 109.5
H4A C4 H4C 109.5
H4B C4 H4C 109.5
C6 C5 Sn1 114.55(12)
C6 C5 H5A 108.6
Sn1 C5 H5A 108.6
C6 C5 H5B 108.6
Sn1 C5 H5B 108.6
H5A C5 H5B 107.6
C7 C6 C5 112.90(16)
C7 C6 H6A 109.0
C5 C6 H6A 109.0
C7 C6 H6B 109.0
C5 C6 H6B 109.0
H6A C6 H6B 107.8
C8 C7 C6 112.26(17)
C8 C7 H7A 109.2
C6 C7 H7A 109.2
C8 C7 H7B 109.2
C6 C7 H7B 109.2
H7A C7 H7B 107.9
C7 C8 H8A 109.5
C7 C8 H8B 109.5
H8A C8 H8B 109.5
C7 C8 H8C 109.5
H8A C8 H8C 109.5
H8B C8 H8C 109.5
O12 C11 O11 120.99(17)
O12 C11 C12 121.93(17)
O11 C11 C12 117.08(17)
C11 O11 Sn1 101.52(11)
C11 O12 Sn1 82.28(11)
C11 C12 C16 125.04(15)
C11 C12 S13 122.02(15)
C16 C12 S13 112.94(12)
C14 S13 C12 95.06(13)
C15 C14 S13 114.70(19)
C15 C14 H14 122.6
S13 C14 H14 122.6
C14 C15 C16 116.5(2)
C14 C15 H15 121.8
C16 C15 H15 121.8
C15 C16 C12 100.80(15)
C15 C16 H16 129.6
C12 C16 H16 129.6
O22 C21 O21 120.37(17)
O22 C21 C22 121.39(17)
O21 C21 C22 118.24(17)
C21 O21 Sn1 101.67(11)
C21 O22 Sn1 82.85(11)
C21 C22 C26 125.09(16)
C21 C22 S23 121.78(15)
C26 C22 S23 113.12(13)
C24 S23 C22 92.99(12)
C25 C24 S23 113.47(19)
C25 C24 H24 123.3
S23 C24 H24 123.3
C24 C25 C26 115.3(2)
C24 C25 H25 122.3
C26 C25 H25 122.3
C25 C26 C22 105.09(16)
C25 C26 H26 127.5
C22 C26 H26 127.5
C1A Sn1A C5A 151.09(9)
C1A Sn1A O11A 99.96(8)
C5A Sn1A O11A 103.18(7)
C1A Sn1A O21A 103.88(8)
C5A Sn1A O21A 96.64(8)
O11A Sn1A O21A 81.13(5)
C1A Sn1A O12A 87.08(8)
C5A Sn1A O12A 91.57(8)
O11A Sn1A O12A 56.16(5)
O21A Sn1A O12A 137.24(5)
C1A Sn1A O22A 89.10(8)
C5A Sn1A O22A 86.07(7)
O11A Sn1A O22A 136.26(5)
O21A Sn1A O22A 55.22(5)
O12A Sn1A O22A 167.55(5)
C2A C1A Sn1A 115.21(17)
C2A C1A H1A1 108.5
Sn1A C1A H1A1 108.5
C2A C1A H1A2 108.5
Sn1A C1A H1A2 108.5
H1A1 C1A H1A2 107.5
C1A C2A C3A 118.5(2)
C1A C2A H2A1 107.7
C3A C2A H2A1 107.7
C1A C2A H2A2 107.7
C3A C2A H2A2 107.7
H2A1 C2A H2A2 107.1
C4A C3A C2A 118.5(3)
C4A C3A H3A1 107.7
C2A C3A H3A1 107.7
C4A C3A H3A2 107.7
C2A C3A H3A2 107.7
H3A1 C3A H3A2 107.1
C3A C4A H4A1 109.5
C3A C4A H4A2 109.5
H4A1 C4A H4A2 109.5
C3A C4A H4A3 109.5
H4A1 C4A H4A3 109.5
H4A2 C4A H4A3 109.5
C6A C5A Sn1A 116.52(15)
C6A C5A H5A1 108.2
Sn1A C5A H5A1 108.2
C6A C5A H5A2 108.2
Sn1A C5A H5A2 108.2
H5A1 C5A H5A2 107.3
C5A C6A C7A 111.1(2)
C5A C6A H6A1 109.4
C7A C6A H6A1 109.4
C5A C6A H6A2 109.4
C7A C6A H6A2 109.4
H6A1 C6A H6A2 108.0
C8A C7A C6A 112.9(2)
C8A C7A H7A1 109.0
C6A C7A H7A1 109.0
C8A C7A H7A2 109.0
C6A C7A H7A2 109.0
H7A1 C7A H7A2 107.8
C7A C8A H8A1 109.5
C7A C8A H8A2 109.5
H8A1 C8A H8A2 109.5
C7A C8A H8A3 109.5
H8A1 C8A H8A3 109.5
H8A2 C8A H8A3 109.5
O12A C11A O11A 120.2(2)
O12A C11A C12A 122.81(19)
O11A C11A C12A 116.95(19)
O12A C11A Sn1A 68.48(12)
O11A C11A Sn1A 51.78(10)
C12A C11A Sn1A 168.58(15)
C11A O11A Sn1A 99.66(12)
C11A O12A Sn1A 83.91(12)
C11A C12A C16A 124.80(19)
C11A C12A S13A 121.59(16)
C16A C12A S13A 113.49(15)
C14A S13A C12A 93.06(14)
C15A C14A S13A 113.7(2)
C15A C14A H14A 123.2
S13A C14A H14A 123.2
C14A C15A C16A 118.0(2)
C14A C15A H15A 121.0
C16A C15A H15A 121.0
C15A C16A C12A 101.4(2)
C15A C16A H16A 129.3
C12A C16A H16A 129.3
O22A C21A O21A 120.10(18)
O22A C21A C22A 121.60(18)
O21A C21A C22A 118.28(17)
C21A O21A Sn1A 100.59(12)
C21A O22A Sn1A 83.68(12)
C26A C22A C21A 125.66(19)
C26A C22A S23A 113.71(16)
C21A C22A S23A 120.64(15)
C24A S23A C22A 91.18(11)
C25A C24A S23A 113.57(19)
C25A C24A H24A 123.2
S23A C24A H24A 123.2
C24A C25A C26A 114.3(2)
C24A C25A H25A 122.9
C26A C25A H25A 122.9
C22A C26A C25A 107.3(2)
C22A C26A H26A 126.4
C25A C26A H26A 126.4

loop_
_geom_bond_atom_site_label_1
_geom_bond_atom_site_label_2
_geom_bond_site_symmetry_2
_geom_bond_distance
_geom_bond_publ_flag
Sn1 C1 . 2.1209(19) ?
Sn1 C5 . 2.1227(19) ?
Sn1 O11 . 2.1233(13) y
Sn1 O21 . 2.1248(13) y
Sn1 O22 . 2.5553(14) y
Sn1 O12 . 2.5641(14) y
C1 C2 . 1.519(3) ?
C1 H1A . .990 ?
C1 H1B . .990 ?
C2 C3 . 1.519(3) ?
C2 H2A . .990 ?
C2 H2B . .990 ?
C3 C4 . 1.523(4) ?
C3 H3A . .990 ?
C3 H3B . .990 ?
C4 H4A . .980 ?
C4 H4B . .980 ?
C4 H4C . .980 ?
C5 C6 . 1.527(3) ?
C5 H5A . .990 ?
C5 H5B . .990 ?
C6 C7 . 1.526(3) ?
C6 H6A . .990 ?
C6 H6B . .990 ?
C7 C8 . 1.512(3) ?
C7 H7A . .990 ?
C7 H7B . .990 ?
C8 H8A . .980 ?
C8 H8B . .980 ?
C8 H8C . .980 ?
C11 O12 . 1.245(2) ?
C11 O11 . 1.290(2) ?
C11 C12 . 1.466(2) ?
C12 C16 . 1.556(2) ?
C12 S13 . 1.650(2) ?
S13 C14 . 1.604(3) ?
C14 C15 . 1.336(4) ?
C14 H14 . .950 ?
C15 C16 . 1.490(3) ?
C15 H15 . .950 ?
C16 H16 . .950 ?
C21 O22 . 1.244(2) ?
C21 O21 . 1.290(2) ?
C21 C22 . 1.463(3) ?
C22 C26 . 1.480(2) ?
C22 S23 . 1.680(2) ?
S23 C24 . 1.656(3) ?
C24 C25 . 1.351(4) ?
C24 H24 . .950 ?
C25 C26 . 1.448(3) ?
C25 H25 . .950 ?
C26 H26 . .950 ?
Sn1A C1A . 2.122(2) ?
Sn1A C5A . 2.126(2) ?
Sn1A O11A . 2.1268(14) y
Sn1A O21A . 2.1503(14) y
Sn1A O12A . 2.4967(17) y
Sn1A O22A . 2.5407(16) y
C1A C2A . 1.479(4) ?
C1A H1A1 . .990 ?
C1A H1A2 . .990 ?
C2A C3A . 1.480(4) ?
C2A H2A1 . .990 ?
C2A H2A2 . .990 ?
C3A C4A . 1.455(5) ?
C3A H3A1 . .990 ?
C3A H3A2 . .990 ?
C4A H4A1 . .980 ?
C4A H4A2 . .980 ?
C4A H4A3 . .980 ?
C5A C6A . 1.513(3) ?
C5A H5A1 . .990 ?
C5A H5A2 . .990 ?
C6A C7A . 1.533(3) ?
C6A H6A1 . .990 ?
C6A H6A2 . .990 ?
C7A C8A . 1.495(4) ?
C7A H7A1 . .990 ?
C7A H7A2 . .990 ?
C8A H8A1 . .980 ?
C8A H8A2 . .980 ?
C8A H8A3 . .980 ?
C11A O12A . 1.244(3) ?
C11A O11A . 1.294(2) ?
C11A C12A . 1.465(3) ?
C12A C16A . 1.545(3) ?
C12A S13A . 1.681(2) ?
S13A C14A . 1.651(3) ?
C14A C15A . 1.341(5) ?
C14A H14A . .950 ?
C15A C16A . 1.456(4) ?
C15A H15A . .950 ?
C16A H16A . .950 ?
C21A O22A . 1.248(2) ?
C21A O21A . 1.292(2) ?
C21A C22A . 1.463(3) ?
C22A C26A . 1.426(3) ?
C22A S23A . 1.709(2) ?
S23A C24A . 1.692(3) ?
C24A C25A . 1.348(4) ?
C24A H24A . .950 ?
C25A C26A . 1.448(3) ?
C25A H25A . .950 ?
C26A H26A . .950 ?

loop_
_geom_torsion_atom_site_label_1
_geom_torsion_atom_site_label_2
_geom_torsion_atom_site_label_3
_geom_torsion_atom_site_label_4
_geom_torsion
C5 Sn1 C1 C2 146.55(15)
O11 Sn1 C1 C2 16.27(17)
O21 Sn1 C1 C2 -67.91(16)
O22 Sn1 C1 C2 -121.94(16)
O12 Sn1 C1 C2 69.03(16)
Sn1 C1 C2 C3 -174.13(16)
C1 C2 C3 C4 -179.5(2)
C1 Sn1 C5 C6 -131.66(15)
O11 Sn1 C5 C6 -.92(15)
O21 Sn1 C5 C6 82.93(14)
O22 Sn1 C5 C6 136.73(14)
O12 Sn1 C5 C6 -54.56(14)
Sn1 C5 C6 C7 -174.48(14)
C5 C6 C7 C8 -179.2(2)
O12 C11 O11 Sn1 -1.7(2)
C12 C11 O11 Sn1 178.39(13)
C1 Sn1 O11 C11 75.91(12)
C5 Sn1 O11 C11 -77.45(12)
O21 Sn1 O11 C11 178.77(12)
O22 Sn1 O11 C11 -179.43(10)
O12 Sn1 O11 C11 .84(10)
O11 C11 O12 Sn1 1.36(16)
C12 C11 O12 Sn1 -178.69(17)
C1 Sn1 O12 C11 -109.76(12)
C5 Sn1 O12 C11 104.62(11)
O11 Sn1 O12 C11 -.86(10)
O21 Sn1 O12 C11 -3.83(14)
O22 Sn1 O12 C11 -180.0(2)
O12 C11 C12 C16 176.28(16)
O11 C11 C12 C16 -3.8(3)
O12 C11 C12 S13 -4.6(3)
O11 C11 C12 S13 175.40(14)
C11 C12 S13 C14 179.81(17)
C16 C12 S13 C14 -.94(16)
C12 S13 C14 C15 -.1(2)
S13 C14 C15 C16 1.1(3)
C14 C15 C16 C12 -1.6(3)
C11 C12 C16 C15 -179.26(19)
S13 C12 C16 C15 1.51(18)
O22 C21 O21 Sn1 .8(2)
C22 C21 O21 Sn1 -179.00(14)
C1 Sn1 O21 C21 -80.99(13)
C5 Sn1 O21 C21 79.24(13)
O11 Sn1 O21 C21 178.10(12)
O22 Sn1 O21 C21 -.39(11)
O12 Sn1 O21 C21 -179.44(10)
O21 C21 O22 Sn1 -.63(17)
C22 C21 O22 Sn1 179.13(17)
C1 Sn1 O22 C21 107.48(12)
C5 Sn1 O22 C21 -107.78(12)
O11 Sn1 O22 C21 -1.77(15)
O21 Sn1 O22 C21 .40(11)
O12 Sn1 O22 C21 177.2(2)
O22 C21 C22 C26 -1.5(3)
O21 C21 C22 C26 178.26(17)
O22 C21 C22 S23 178.98(15)
O21 C21 C22 S23 -1.3(3)
C21 C22 S23 C24 179.18(18)
C26 C22 S23 C24 -.39(17)
C22 S23 C24 C25 .5(2)
S23 C24 C25 C26 -.5(3)
C24 C25 C26 C22 .2(3)
C21 C22 C26 C25 -179.36(19)
S23 C22 C26 C25 .20(19)
C5A Sn1A C1A C2A -156.5(3)
O11A Sn1A C1A C2A 60.6(3)
O21A Sn1A C1A C2A -22.6(3)
O12A Sn1A C1A C2A 115.5(3)
O22A Sn1A C1A C2A -76.3(3)
Sn1A C1A C2A C3A -179.9(3)
C1A C2A C3A C4A 179.9(4)
C1A Sn1A C5A C6A -126.0(2)
O11A Sn1A C5A C6A 16.38(19)
O21A Sn1A C5A C6A 98.79(18)
O12A Sn1A C5A C6A -39.16(18)
O22A Sn1A C5A C6A 153.08(18)
Sn1A C5A C6A C7A -173.53(18)
C5A C6A C7A C8A -175.7(3)
C1A Sn1A C11A O12A 76.97(14)
C5A Sn1A C11A O12A -76.69(14)
O11A Sn1A C11A O12A -178.4(2)
O21A Sn1A C11A O12A -176.96(12)
O22A Sn1A C11A O12A 176.26(19)
C1A Sn1A C11A O11A -104.59(13)
C5A Sn1A C11A O11A 101.76(13)
O21A Sn1A C11A O11A 1.48(14)
O12A Sn1A C11A O11A 178.4(2)
O22A Sn1A C11A O11A -5.3(3)
C1A Sn1A C11A C12A -95.0(8)
C5A Sn1A C11A C12A 111.4(7)
O11A Sn1A C11A C12A 9.6(7)
O21A Sn1A C11A C12A 11.1(8)
O12A Sn1A C11A C12A -171.9(8)
O22A Sn1A C11A C12A 4.3(9)
O12A C11A O11A Sn1A 1.7(2)
C12A C11A O11A Sn1A -177.87(15)
C1A Sn1A O11A C11A 78.75(14)
C5A Sn1A O11A C11A -83.79(14)
O21A Sn1A O11A C11A -178.59(13)
O12A Sn1A O11A C11A -.87(12)
O22A Sn1A O11A C11A 177.99(11)
O11A C11A O12A Sn1A -1.42(19)
C12A C11A O12A Sn1A 178.11(19)
C1A Sn1A O12A C11A -103.16(14)
C5A Sn1A O12A C11A 105.75(14)
O11A Sn1A O12A C11A .90(12)
O21A Sn1A O12A C11A 4.21(17)
O22A Sn1A O12A C11A -175.4(2)
O12A C11A C12A C16A -2.4(3)
O11A C11A C12A C16A 177.12(18)
Sn1A C11A C12A C16A 168.6(6)
O12A C11A C12A S13A -178.35(17)
O11A C11A C12A S13A 1.2(3)
Sn1A C11A C12A S13A -7.3(9)
C11A C12A S13A C14A -179.62(18)
C16A C12A S13A C14A 4.02(17)
C12A S13A C14A C15A -.8(2)
S13A C14A C15A C16A -2.9(3)
C14A C15A C16A C12A 5.3(3)
C11A C12A C16A C15A 178.2(2)
S13A C12A C16A C15A -5.6(2)
O22A C21A O21A Sn1A 7.0(2)
C22A C21A O21A Sn1A -171.80(15)
C1A Sn1A O21A C21A -82.59(14)
C5A Sn1A O21A C21A 76.89(13)
O11A Sn1A O21A C21A 179.26(13)
O12A Sn1A O21A C21A 176.47(11)
O22A Sn1A O21A C21A -3.62(11)
O21A C21A O22A Sn1A -5.87(18)
C22A C21A O22A Sn1A 172.90(18)
C1A Sn1A O22A C21A 111.35(14)
C5A Sn1A O22A C21A -97.17(13)
O11A Sn1A O22A C21A 7.83(16)
O21A Sn1A O22A C21A 3.71(11)
O12A Sn1A O22A C21A -176.6(2)
O22A C21A C22A C26A 3.4(3)
O21A C21A C22A C26A -177.80(19)
O22A C21A C22A S23A -176.37(16)
O21A C21A C22A S23A 2.4(3)
C26A C22A S23A C24A .42(17)
C21A C22A S23A C24A -179.78(18)
C22A S23A C24A C25A .4(2)
S23A C24A C25A C26A -1.2(3)
C21A C22A C26A C25A 179.1(2)
S23A C22A C26A C25A -1.1(2)
C24A C25A C26A C22A 1.4(3)
